data_7152028
loop_
_publ_author_name
'Lee, Do W.'
'Pandey, Rajesh K.'
'Lindeman, Sergey'
'Donaldson, William A.'

_publ_section_title
;
 Reactivity of acyclic (pentadienyl)iron(1+) cations: Synthetic studies
 directed toward the frondosins.
;
_journal_issue 22
_journal_name_full 'Organic &amp; biomolecular chemistry'
_journal_page_first 7742
_journal_page_last 7747
_journal_paper_doi 10.1039/c1ob05720k
_journal_volume 9
_journal_year 2011
_chemical_formula_moiety 'C24 H26 Fe O7'
_chemical_formula_sum 'C24 H26 Fe O7'
_chemical_formula_weight 482.30
_chemical_name_systematic
;
?
;
_space_group_crystal_system triclinic
_space_group_IT_number 2
_space_group_name_Hall '-P 1'
_space_group_name_H-M_alt 'P -1'
_symmetry_space_group_name_Hall '-P 1'
_symmetry_space_group_name_H-M 'P -1'
_atom_sites_solution_hydrogens geom
_atom_sites_solution_primary direct
_atom_sites_solution_secondary difmap
_audit_creation_date 2010-10-27
_audit_creation_method
;
Olex2 1.1-beta
(compiled 2010.10.26 svn.r1482, GUI svn.r3310)
;
_cell_angle_alpha 100.953(2)
_cell_angle_beta 106.792(3)
_cell_angle_gamma 110.272(3)
_cell_formula_units_Z 2
_cell_length_a 10.1269(4)
_cell_length_b 10.2163(3)
_cell_length_c 12.6671(3)
_cell_measurement_reflns_used 8687
_cell_measurement_temperature 100.2
_cell_measurement_theta_max 29.3959
_cell_measurement_theta_min 3.4062
_cell_volume 1113.84(7)
_computing_cell_refinement
;
CrysAlisPro, Oxford Diffraction Ltd.,
Version 1.171.34.36 (release 02-08-2010 CrysAlis171 .NET)
(compiled Aug 2 2010,13:00:58)
;
_computing_data_collection
;
CrysAlisPro, Oxford Diffraction Ltd.,
Version 1.171.34.36 (release 02-08-2010 CrysAlis171 .NET)
(compiled Aug 2 2010,13:00:58)
;
_computing_data_reduction
;
CrysAlisPro, Oxford Diffraction Ltd.,
Version 1.171.34.36 (release 02-08-2010 CrysAlis171 .NET)
(compiled Aug 2 2010,13:00:58)
;
_computing_molecular_graphics
;
O. V. Dolomanov, L. J. Bourhis, R. J. Gildea, J. A. K. Howard and H. Puschmann,
OLEX2: a complete structure solution, refinement and analysis program.
J. Appl. Cryst. (2009). 42, 339-341.
;
_computing_publication_material
;
O. V. Dolomanov, L. J. Bourhis, R. J. Gildea, J. A. K. Howard and H. Puschmann,
OLEX2: a complete structure solution, refinement and analysis program.
J. Appl. Cryst. (2009). 42, 339-341.
;
_computing_structure_refinement 'SHELXL-97 (Sheldrick, 2008)'
_computing_structure_solution 'A short history of SHELX (Sheldrick, 2007)/Bruker'
_diffrn_ambient_temperature 100
_diffrn_detector_area_resol_mean 10.3756
_diffrn_measured_fraction_theta_full 0.993
_diffrn_measured_fraction_theta_max 0.883
_diffrn_measurement_details
;
1 omega -10.00 86.00 1.0000 18.0000
omega____ theta____ kappa____ phi______ frames
- 11.7214 37.0000 -60.0000 96

2 omega -22.00 82.00 1.0000 18.0000
omega____ theta____ kappa____ phi______ frames
- 11.7214 77.0000 30.0000 104

3 omega -55.00 45.00 1.0000 18.0000
omega____ theta____ kappa____ phi______ frames
- 11.7214 -77.0000 150.0000 100

4 omega -67.00 45.00 1.0000 18.0000
omega____ theta____ kappa____ phi______ frames
- 11.7214 -77.0000 -60.0000 112

5 omega -28.00 64.00 1.0000 18.0000
omega____ theta____ kappa____ phi______ frames
- -11.8777 37.0000 30.0000 92
;
_diffrn_measurement_device_type 'SuperNova, Dual, Cu at zero, Atlas'
_diffrn_measurement_method '\w scans'
_diffrn_orient_matrix_UB_11 0.0484698000
_diffrn_orient_matrix_UB_12 0.0702760000
_diffrn_orient_matrix_UB_13 0.0013289000
_diffrn_orient_matrix_UB_21 0.0607971000
_diffrn_orient_matrix_UB_22 -0.0214418000
_diffrn_orient_matrix_UB_23 0.0080765000
_diffrn_orient_matrix_UB_31 -0.0223732000
_diffrn_orient_matrix_UB_32 -0.0267898000
_diffrn_orient_matrix_UB_33 -0.0612585000
_diffrn_radiation_monochromator mirror
_diffrn_radiation_source 'SuperNova (Mo) X-ray Source'
_diffrn_radiation_type 'Mo K\a'
_diffrn_radiation_wavelength 0.7107
_diffrn_reflns_av_R_equivalents 0.0285
_diffrn_reflns_av_unetI/netI 0.0340
_diffrn_reflns_limit_h_max 13
_diffrn_reflns_limit_h_min -13
_diffrn_reflns_limit_k_max 14
_diffrn_reflns_limit_k_min -13
_diffrn_reflns_limit_l_max 16
_diffrn_reflns_limit_l_min -17
_diffrn_reflns_number 15144
_diffrn_reflns_theta_full 26.00
_diffrn_reflns_theta_max 29.46
_diffrn_reflns_theta_min 3.41
_exptl_absorpt_coefficient_mu 0.720
_exptl_absorpt_correction_T_max 1.00000
_exptl_absorpt_correction_T_min 0.90968
_exptl_absorpt_correction_type multi-scan
_exptl_absorpt_process_details
;
CrysAlisPro, Oxford Diffraction Ltd.,
Version 1.171.34.36 (release 02-08-2010 CrysAlis171 .NET)
(compiled Aug 2 2010,13:00:58)
Empirical absorption correction using spherical harmonics,
implemented in SCALE3 ABSPACK scaling algorithm.
;
_exptl_crystal_colour yellow
_exptl_crystal_colour_primary yellow
_exptl_crystal_density_diffrn 1.438
_exptl_crystal_density_method 'not measured'
_exptl_crystal_description plate
_exptl_crystal_F_000 504
_exptl_crystal_size_max 0.22
_exptl_crystal_size_mid 0.17
_exptl_crystal_size_min 0.03
_refine_diff_density_max 0.436
_refine_diff_density_min -0.271
_refine_diff_density_rms 0.057
_refine_ls_extinction_method none
_refine_ls_goodness_of_fit_ref 1.063
_refine_ls_hydrogen_treatment mixed
_refine_ls_matrix_type full
_refine_ls_number_parameters 308
_refine_ls_number_reflns 5448
_refine_ls_number_restraints 0
_refine_ls_restrained_S_all 1.063
_refine_ls_R_factor_all 0.0386
_refine_ls_R_factor_gt 0.0310
_refine_ls_shift/su_max 0.001
_refine_ls_shift/su_mean 0.000
_refine_ls_structure_factor_coef Fsqd
_refine_ls_weighting_details 'calc w=1/[\s^2^(Fo^2^)+(0.0230P)^2^+0.6228P] where P=(Fo^2^+2Fc^2^)/3'
_refine_ls_weighting_scheme calc
_refine_ls_wR_factor_gt 0.0685
_refine_ls_wR_factor_ref 0.0723
_reflns_number_gt 4755
_reflns_number_total 5448
_reflns_threshold_expression >2sigma(I)
_cod_data_source_file c1ob05720k.txt
_cod_data_source_block don1l
_cod_original_cell_volume 1113.83(6)
_cod_database_code 7152028
_chemical_oxdiff_formula 'Fe C24 H26 O7'
_reflns_odcompleteness_completeness 95.11
_reflns_odcompleteness_iscentric 0
_reflns_odcompleteness_theta 26.32

loop_
_space_group_symop_id
_space_group_symop_operation_xyz
1 'x, y, z'
2 '-x, -y, -z'

loop_
_atom_site_label
_atom_site_type_symbol
_atom_site_fract_x
_atom_site_fract_y
_atom_site_fract_z
_atom_site_U_iso_or_equiv
_atom_site_adp_type
_atom_site_occupancy
_atom_site_symmetry_multiplicity
_atom_site_calc_flag
_atom_site_refinement_flags
Fe1 Fe 0.73898(2) 0.83636(2) 0.641115(18) 0.01314(6) Uani 1 1 d .
O1 O 0.50672(13) 0.61082(13) 0.41876(10) 0.0263(3) Uani 1 1 d .
O2 O 0.63652(14) 0.67071(12) 0.79040(10) 0.0245(3) Uani 1 1 d .
O3 O 0.56835(14) 1.01734(13) 0.62268(11) 0.0284(3) Uani 1 1 d .
O4 O 0.83987(14) 1.19044(12) 0.85931(10) 0.0211(2) Uani 1 1 d .
O5 O 0.82229(12) 1.01705(11) 0.94687(9) 0.0175(2) Uani 1 1 d .
O6 O 0.91307(13) 0.59653(11) 0.78352(9) 0.0196(2) Uani 1 1 d .
O7 O 0.72730(16) 0.28552(15) 0.31987(11) 0.0368(3) Uani 1 1 d .
C1 C 0.59669(18) 0.69802(17) 0.50405(14) 0.0179(3) Uani 1 1 d .
C2 C 0.67428(17) 0.73250(16) 0.73104(13) 0.0164(3) Uani 1 1 d .
C3 C 0.63502(18) 0.94786(17) 0.63225(13) 0.0184(3) Uani 1 1 d .
C4 C 0.85705(17) 1.08050(16) 0.86788(12) 0.0150(3) Uani 1 1 d .
C5 C 0.91335(17) 0.99887(16) 0.79658(13) 0.0140(3) Uani 1 1 d .
H5 H 0.965(2) 0.9520(19) 0.8416(15) 0.018(4) Uiso 1 1 d .
C6 C 0.99841(17) 1.08569(16) 0.73210(13) 0.0146(3) Uani 1 1 d .
H6 H 0.9759 1.1740 0.7361 0.018 Uiso 1 1 calc R
C7 C 0.91665(17) 0.98806(16) 0.60599(13) 0.0159(3) Uani 1 1 d .
H7 H 0.8917(19) 1.0307(18) 0.5470(15) 0.015(4) Uiso 1 1 d .
C8 C 0.89836(17) 0.84341(16) 0.56479(13) 0.0153(3) Uani 1 1 d .
H8 H 0.8574(19) 0.7983(18) 0.4832(15) 0.012(4) Uiso 1 1 d .
C9 C 0.91040(17) 0.75434(16) 0.63638(13) 0.0140(3) Uani 1 1 d .
H9 H 0.978(2) 0.8002(18) 0.7136(15) 0.014(4) Uiso 1 1 d .
C10 C 0.76250(19) 1.08895(18) 1.01757(14) 0.0210(3) Uani 1 1 d .
H10A H 0.6636 1.0805 0.9681 0.032 Uiso 1 1 calc R
H10C H 0.8336 1.1933 1.0558 0.032 Uiso 1 1 calc R
H10B H 0.7497 1.0419 1.0768 0.032 Uiso 1 1 calc R
C11 C 0.86624(16) 0.59478(16) 0.59094(13) 0.0155(3) Uani 1 1 d .
C12 C 0.86740(17) 0.51503(16) 0.66941(13) 0.0169(3) Uani 1 1 d .
C13 C 0.82216(18) 0.36335(17) 0.63083(15) 0.0229(3) Uani 1 1 d .
H13 H 0.8230 0.3100 0.6846 0.027 Uiso 1 1 calc R
C14 C 0.77592(19) 0.29093(18) 0.51325(16) 0.0272(4) Uani 1 1 d .
H14 H 0.7447 0.1875 0.4865 0.033 Uiso 1 1 calc R
C15 C 0.77490(19) 0.36817(19) 0.43443(15) 0.0249(4) Uani 1 1 d .
C16 C 0.82010(18) 0.51933(18) 0.47262(14) 0.0204(3) Uani 1 1 d .
H16 H 0.8198 0.5719 0.4183 0.025 Uiso 1 1 calc R
C17 C 0.9026(2) 0.51813(19) 0.86474(16) 0.0320(4) Uani 1 1 d .
H17A H 0.7969 0.4457 0.8400 0.048 Uiso 1 1 calc R
H17C H 0.9346 0.5875 0.9421 0.048 Uiso 1 1 calc R
H17B H 0.9690 0.4672 0.8680 0.048 Uiso 1 1 calc R
C18 C 0.7250(2) 0.3618(2) 0.23732(16) 0.0367(5) Uani 1 1 d .
H18B H 0.6864 0.2914 0.1592 0.055 Uiso 1 1 calc R
H18C H 0.8286 0.4348 0.2561 0.055 Uiso 1 1 calc R
H18A H 0.6584 0.4117 0.2396 0.055 Uiso 1 1 calc R
C19 C 1.17065(18) 1.14422(16) 0.78340(13) 0.0163(3) Uani 1 1 d .
C20 C 1.25015(18) 1.09674(17) 0.73175(14) 0.0198(3) Uani 1 1 d .
H20 H 1.1950 1.0191 0.6594 0.024 Uiso 1 1 calc R
C21 C 1.42128(19) 1.1574(2) 0.77982(15) 0.0260(4) Uani 1 1 d .
H21B H 1.4578 1.1721 0.7166 0.031 Uiso 1 1 calc R
H21A H 1.4523 1.0849 0.8088 0.031 Uiso 1 1 calc R
C22 C 1.4960(2) 1.30306(19) 0.87850(15) 0.0273(4) Uani 1 1 d .
H22B H 1.6043 1.3261 0.9210 0.033 Uiso 1 1 calc R
H22A H 1.4926 1.3831 0.8458 0.033 Uiso 1 1 calc R
C23 C 1.41455(19) 1.29550(18) 0.96253(14) 0.0239(4) Uani 1 1 d .
H23B H 1.4666 1.3902 1.0271 0.029 Uiso 1 1 calc R
H23A H 1.4196 1.2167 0.9962 0.029 Uiso 1 1 calc R
C24 C 1.24813(18) 1.26432(17) 0.90094(14) 0.0211(3) Uani 1 1 d .
H24A H 1.1921 1.2345 0.9511 0.025 Uiso 1 1 calc R
H24B H 1.2429 1.3560 0.8899 0.025 Uiso 1 1 calc R

loop_
_atom_site_aniso_label
_atom_site_aniso_U_11
_atom_site_aniso_U_22
_atom_site_aniso_U_33
_atom_site_aniso_U_23
_atom_site_aniso_U_13
_atom_site_aniso_U_12
Fe1 0.01451(11) 0.01260(11) 0.01249(11) 0.00400(8) 0.00493(8) 0.00625(8)
O1 0.0220(6) 0.0246(6) 0.0217(6) -0.0013(5) 0.0016(5) 0.0083(5)
O2 0.0286(6) 0.0217(6) 0.0240(6) 0.0091(5) 0.0150(5) 0.0068(5)
O3 0.0303(7) 0.0276(6) 0.0275(6) 0.0045(5) 0.0051(5) 0.0197(6)
O4 0.0320(6) 0.0165(5) 0.0212(6) 0.0076(5) 0.0133(5) 0.0144(5)
O5 0.0238(6) 0.0175(5) 0.0168(5) 0.0072(4) 0.0115(5) 0.0111(5)
O6 0.0270(6) 0.0147(5) 0.0177(5) 0.0073(4) 0.0081(5) 0.0090(5)
O7 0.0394(8) 0.0327(7) 0.0243(6) -0.0104(6) 0.0004(6) 0.0198(6)
C1 0.0194(8) 0.0183(7) 0.0205(8) 0.0070(6) 0.0096(7) 0.0109(6)
C2 0.0153(7) 0.0142(7) 0.0166(7) 0.0007(6) 0.0051(6) 0.0061(6)
C3 0.0182(8) 0.0173(7) 0.0139(7) 0.0022(6) 0.0024(6) 0.0056(6)
C4 0.0140(7) 0.0138(7) 0.0123(7) 0.0026(6) 0.0025(6) 0.0035(6)
C5 0.0164(7) 0.0127(7) 0.0130(7) 0.0045(6) 0.0050(6) 0.0066(6)
C6 0.0176(7) 0.0129(7) 0.0151(7) 0.0061(6) 0.0069(6) 0.0070(6)
C7 0.0163(7) 0.0180(7) 0.0148(7) 0.0083(6) 0.0064(6) 0.0068(6)
C8 0.0153(7) 0.0185(7) 0.0111(7) 0.0037(6) 0.0061(6) 0.0058(6)
C9 0.0138(7) 0.0157(7) 0.0127(7) 0.0036(6) 0.0055(6) 0.0066(6)
C10 0.0251(8) 0.0222(8) 0.0199(8) 0.0059(6) 0.0134(7) 0.0115(7)
C11 0.0120(7) 0.0159(7) 0.0180(7) 0.0032(6) 0.0048(6) 0.0073(6)
C12 0.0133(7) 0.0160(7) 0.0202(7) 0.0036(6) 0.0049(6) 0.0074(6)
C13 0.0173(8) 0.0164(8) 0.0318(9) 0.0067(7) 0.0038(7) 0.0090(6)
C14 0.0193(8) 0.0156(8) 0.0374(10) -0.0015(7) 0.0023(7) 0.0095(7)
C15 0.0185(8) 0.0241(8) 0.0228(8) -0.0060(7) 0.0011(7) 0.0114(7)
C16 0.0180(8) 0.0231(8) 0.0190(8) 0.0028(6) 0.0044(6) 0.0118(7)
C17 0.0491(12) 0.0232(9) 0.0271(9) 0.0150(8) 0.0175(9) 0.0133(8)
C18 0.0281(10) 0.0525(12) 0.0206(9) -0.0069(8) 0.0036(8) 0.0220(9)
C19 0.0188(7) 0.0146(7) 0.0145(7) 0.0064(6) 0.0060(6) 0.0055(6)
C20 0.0212(8) 0.0209(8) 0.0162(7) 0.0058(6) 0.0068(6) 0.0082(6)
C21 0.0217(8) 0.0328(9) 0.0264(9) 0.0094(8) 0.0114(7) 0.0132(7)
C22 0.0189(8) 0.0284(9) 0.0285(9) 0.0078(7) 0.0084(7) 0.0046(7)
C23 0.0212(8) 0.0206(8) 0.0204(8) 0.0044(7) 0.0047(7) 0.0023(7)
C24 0.0207(8) 0.0183(8) 0.0191(8) 0.0021(6) 0.0082(7) 0.0044(6)

loop_
_atom_type_symbol
_atom_type_description
_atom_type_scat_dispersion_real
_atom_type_scat_dispersion_imag
_atom_type_scat_source
C C 0.0033 0.0016 'International Tables Vol C Tables 4.2.6.8 and 6.1.1.4'
H H 0.0000 0.0000 'International Tables Vol C Tables 4.2.6.8 and 6.1.1.4'
O O 0.0106 0.0060 'International Tables Vol C Tables 4.2.6.8 and 6.1.1.4'
Fe Fe 0.3463 0.8444 'International Tables Vol C Tables 4.2.6.8 and 6.1.1.4'

loop_
_geom_angle_atom_site_label_1
_geom_angle_atom_site_label_2
_geom_angle_atom_site_label_3
_geom_angle
Fe1 C5 H5 108.7(10)
Fe1 C7 H7 120.2(11)
Fe1 C8 H8 115.7(10)
Fe1 C9 H9 99.8(11)
O1 C1 Fe1 179.34(15)
O2 C2 Fe1 177.98(14)
O3 C3 Fe1 177.65(14)
O4 C4 O5 121.72(13)
O4 C4 C5 126.35(13)
O5 C4 C5 111.93(12)
O5 C10 H10A 109.5
O5 C10 H10C 109.5
O5 C10 H10B 109.5
O6 C12 C11 115.24(13)
O6 C12 C13 123.94(14)
O6 C17 H17A 109.5
O6 C17 H17C 109.5
O6 C17 H17B 109.5
O7 C15 C14 115.78(15)
O7 C15 C16 124.08(17)
O7 C18 H18B 109.5
O7 C18 H18C 109.5
O7 C18 H18A 109.5
C1 Fe1 C5 176.94(6)
C1 Fe1 C7 108.60(6)
C1 Fe1 C8 86.26(6)
C1 Fe1 C9 93.30(6)
C2 Fe1 C1 94.95(7)
C2 Fe1 C5 87.30(6)
C2 Fe1 C7 151.61(7)
C2 Fe1 C8 132.36(6)
C2 Fe1 C9 94.10(6)
C3 Fe1 C1 91.30(7)
C3 Fe1 C2 102.80(7)
C3 Fe1 C5 90.22(6)
C3 Fe1 C7 92.54(7)
C3 Fe1 C8 124.81(7)
C3 Fe1 C9 162.03(6)
C4 O5 C10 114.91(12)
C4 C5 Fe1 113.44(10)
C4 C5 H5 109.8(10)
C4 C5 C6 114.70(12)
C5 Fe1 C7 68.67(6)
C5 Fe1 C9 84.46(6)
C5 C6 H6 106.2
C6 C5 Fe1 93.53(9)
C6 C5 H5 115.8(10)
C6 C7 Fe1 92.62(9)
C6 C7 H7 119.2(10)
C6 C19 C24 114.34(13)
C7 Fe1 C9 69.53(6)
C7 C6 C5 104.37(12)
C7 C6 H6 106.2
C7 C6 C19 116.95(12)
C7 C8 Fe1 72.97(9)
C7 C8 H8 117.1(10)
C7 C8 C9 123.36(14)
C8 Fe1 C5 90.70(6)
C8 Fe1 C7 38.38(6)
C8 Fe1 C9 38.44(6)
C8 C7 Fe1 68.65(8)
C8 C7 C6 125.09(13)
C8 C7 H7 114.6(10)
C8 C9 Fe1 67.41(8)
C8 C9 H9 118.0(10)
C8 C9 C11 123.63(13)
C9 C8 Fe1 74.15(9)
C9 C8 H8 118.4(10)
H10A C10 H10C 109.5
H10A C10 H10B 109.5
H10C C10 H10B 109.5
C11 C9 Fe1 120.70(10)
C11 C9 H9 114.9(11)
C11 C16 H16 119.8
C12 O6 C17 117.20(12)
C12 C11 C9 118.33(13)
C12 C11 C16 118.72(14)
C12 C13 H13 120.3
C13 C12 C11 120.81(14)
C13 C14 H14 119.7
C14 C13 C12 119.43(16)
C14 C13 H13 120.3
C14 C15 C16 120.13(15)
C15 O7 C18 116.97(14)
C15 C14 C13 120.57(15)
C15 C14 H14 119.7
C15 C16 C11 120.34(16)
C15 C16 H16 119.8
C16 C11 C9 122.94(14)
H17A C17 H17C 109.5
H17A C17 H17B 109.5
H17C C17 H17B 109.5
H18B C18 H18C 109.5
H18B C18 H18A 109.5
H18C C18 H18A 109.5
C19 C6 C5 116.08(12)
C19 C6 H6 106.2
C19 C20 H20 117.7
C19 C20 C21 124.58(15)
C19 C24 C23 112.85(13)
C19 C24 H24A 109.0
C19 C24 H24B 109.0
C20 C19 C6 124.07(14)
C20 C19 C24 121.59(14)
C20 C21 H21B 109.2
C20 C21 H21A 109.2
C20 C21 C22 112.06(14)
C21 C20 H20 117.7
C21 C22 H22B 109.5
C21 C22 H22A 109.5
H21B C21 H21A 107.9
C22 C21 H21B 109.2
C22 C21 H21A 109.2
C22 C23 H23B 109.4
C22 C23 H23A 109.4
C22 C23 C24 111.05(14)
H22B C22 H22A 108.1
C23 C22 C21 110.75(14)
C23 C22 H22B 109.5
C23 C22 H22A 109.5
C23 C24 H24A 109.0
C23 C24 H24B 109.0
H23B C23 H23A 108.0
C24 C23 H23B 109.4
C24 C23 H23A 109.4
H24A C24 H24B 107.8

loop_
_geom_bond_atom_site_label_1
_geom_bond_atom_site_label_2
_geom_bond_distance
Fe1 C1 1.8163(16)
Fe1 C2 1.8059(16)
Fe1 C3 1.7972(16)
Fe1 C5 2.1141(15)
Fe1 C7 2.1515(15)
Fe1 C8 2.0958(15)
Fe1 C9 2.1836(15)
O1 C1 1.1376(19)
O2 C2 1.1356(18)
O3 C3 1.1366(19)
O4 C4 1.2142(18)
O5 C4 1.3554(17)
O5 C10 1.4422(18)
O6 C12 1.3733(18)
O6 C17 1.4243(19)
O7 C15 1.378(2)
O7 C18 1.417(3)
C4 C5 1.475(2)
C5 H5 0.967(18)
C5 C6 1.532(2)
C6 H6 1.0000
C6 C7 1.513(2)
C6 C19 1.516(2)
C7 H7 0.950(17)
C7 C8 1.397(2)
C8 H8 0.944(17)
C8 C9 1.411(2)
C9 H9 0.930(17)
C9 C11 1.476(2)
C10 H10A 0.9800
C10 H10C 0.9800
C10 H10B 0.9800
C11 C12 1.400(2)
C11 C16 1.402(2)
C12 C13 1.393(2)
C13 H13 0.9500
C13 C14 1.387(2)
C14 H14 0.9500
C14 C15 1.385(3)
C15 C16 1.388(2)
C16 H16 0.9500
C17 H17A 0.9800
C17 H17C 0.9800
C17 H17B 0.9800
C18 H18B 0.9800
C18 H18C 0.9800
C18 H18A 0.9800
C19 C20 1.329(2)
C19 C24 1.517(2)
C20 H20 0.9500
C20 C21 1.504(2)
C21 H21B 0.9900
C21 H21A 0.9900
C21 C22 1.522(2)
C22 H22B 0.9900
C22 H22A 0.9900
C22 C23 1.521(2)
C23 H23B 0.9900
C23 H23A 0.9900
C23 C24 1.525(2)
C24 H24A 0.9900
C24 H24B 0.9900

loop_
_geom_torsion_atom_site_label_1
_geom_torsion_atom_site_label_2
_geom_torsion_atom_site_label_3
_geom_torsion_atom_site_label_4
_geom_torsion
Fe1 C5 C6 C7 -8.02(11)
Fe1 C5 C6 C19 -138.28(11)
Fe1 C7 C8 C9 -57.07(14)
Fe1 C8 C9 C11 112.79(14)
Fe1 C9 C11 C12 -91.17(15)
Fe1 C9 C11 C16 87.38(16)
O4 C4 C5 Fe1 -87.58(17)
O4 C4 C5 C6 18.3(2)
O5 C4 C5 Fe1 91.47(13)
O5 C4 C5 C6 -162.66(12)
O6 C12 C13 C14 179.08(15)
O7 C15 C16 C11 179.69(15)
C1 Fe1 C2 O2 -173(4)
C1 Fe1 C3 O3 -42(4)
C1 Fe1 C5 C4 151.9(12)
C1 Fe1 C5 C6 33.0(12)
C1 Fe1 C7 C6 175.54(9)
C1 Fe1 C7 C8 -57.59(10)
C1 Fe1 C8 C7 126.70(10)
C1 Fe1 C8 C9 -100.09(9)
C1 Fe1 C9 C8 79.76(10)
C1 Fe1 C9 C11 -37.02(12)
C2 Fe1 C1 O1 22(14)
C2 Fe1 C3 O3 -137(3)
C2 Fe1 C5 C4 -70.69(11)
C2 Fe1 C5 C6 170.42(10)
C2 Fe1 C7 C6 -39.94(17)
C2 Fe1 C7 C8 86.93(15)
C2 Fe1 C8 C7 -140.02(10)
C2 Fe1 C8 C9 -6.80(12)
C2 Fe1 C9 C8 174.97(9)
C2 Fe1 C9 C11 58.19(12)
C3 Fe1 C1 O1 -81(14)
C3 Fe1 C2 O2 -81(4)
C3 Fe1 C5 C4 32.11(11)
C3 Fe1 C5 C6 -86.78(10)
C3 Fe1 C7 C6 83.32(10)
C3 Fe1 C7 C8 -149.81(10)
C3 Fe1 C8 C7 37.72(12)
C3 Fe1 C8 C9 170.94(9)
C3 Fe1 C9 C8 -24.8(2)
C3 Fe1 C9 C11 -141.56(19)
C4 C5 C6 C7 -125.87(13)
C4 C5 C6 C19 103.88(15)
C5 Fe1 C1 O1 159(13)
C5 Fe1 C2 O2 9(4)
C5 Fe1 C3 O3 136(4)
C5 Fe1 C7 C6 -5.93(8)
C5 Fe1 C7 C8 120.94(10)
C5 Fe1 C8 C7 -53.04(9)
C5 Fe1 C8 C9 80.18(9)
C5 Fe1 C9 C8 -98.15(9)
C5 Fe1 C9 C11 145.07(12)
C5 C6 C7 Fe1 7.88(11)
C5 C6 C7 C8 -57.71(18)
C5 C6 C19 C20 112.56(17)
C5 C6 C19 C24 -67.56(17)
C6 C7 C8 Fe1 77.60(14)
C6 C7 C8 C9 20.5(2)
C6 C19 C20 C21 177.86(14)
C6 C19 C24 C23 166.72(13)
C7 Fe1 C1 O1 -175(100)
C7 Fe1 C2 O2 40(4)
C7 Fe1 C3 O3 67(4)
C7 Fe1 C5 C4 124.75(12)
C7 Fe1 C5 C6 5.86(8)
C7 Fe1 C8 C9 133.22(13)
C7 Fe1 C9 C8 -28.88(9)
C7 Fe1 C9 C11 -145.66(13)
C7 C6 C19 C20 -11.4(2)
C7 C6 C19 C24 168.47(13)
C7 C8 C9 Fe1 56.54(14)
C7 C8 C9 C11 169.33(14)
C8 Fe1 C1 O1 154(14)
C8 Fe1 C2 O2 97(4)
C8 Fe1 C3 O3 44(4)
C8 Fe1 C5 C4 156.93(11)
C8 Fe1 C5 C6 38.04(9)
C8 Fe1 C7 C6 -126.87(13)
C8 Fe1 C9 C11 -116.78(15)
C8 C9 C11 C12 -173.02(14)
C8 C9 C11 C16 5.5(2)
C9 Fe1 C1 O1 116(14)
C9 Fe1 C2 O2 93(4)
C9 Fe1 C3 O3 63(4)
C9 Fe1 C5 C4 -165.08(11)
C9 Fe1 C5 C6 76.03(9)
C9 Fe1 C7 C6 -97.94(9)
C9 Fe1 C7 C8 28.92(9)
C9 Fe1 C8 C7 -133.22(13)
C9 C11 C12 O6 -1.0(2)
C9 C11 C12 C13 177.96(14)
C9 C11 C16 C15 -177.81(14)
C10 O5 C4 O4 0.7(2)
C10 O5 C4 C5 -178.39(12)
C11 C12 C13 C14 0.2(2)
C12 C11 C16 C15 0.7(2)
C12 C13 C14 C15 0.2(2)
C13 C14 C15 O7 179.84(15)
C13 C14 C15 C16 -0.1(3)
C14 C15 C16 C11 -0.4(2)
C16 C11 C12 O6 -179.63(13)
C16 C11 C12 C13 -0.7(2)
C17 O6 C12 C11 174.33(14)
C17 O6 C12 C13 -4.6(2)
C18 O7 C15 C14 179.94(15)
C18 O7 C15 C16 -0.1(2)
C19 C6 C7 Fe1 137.61(11)
C19 C6 C7 C8 72.02(19)
C19 C20 C21 C22 -14.0(2)
C20 C19 C24 C23 -13.4(2)
C20 C21 C22 C23 44.5(2)
C21 C22 C23 C24 -60.70(19)
C22 C23 C24 C19 44.16(19)
C24 C19 C20 C21 -2.0(2)
